data_1532376
loop_
_publ_author_name
'Wurth, A.'
'Keimes, V.'
'Johrendt, D.'
'Mewis, A.'

_publ_section_title
;
 Neue ternaere Phosphide und Arsenide mit einem
 Metall:Nichtmetall-Verhaeltnis im Bereich von 2:1
;
_journal_name_full 'Zeitschrift fuer Anorganische und Allgemeine Chemie'
_journal_page_first 2183
_journal_page_last 2190
_journal_volume 627
_journal_year 2001
_chemical_formula_sum 'P7 Rh12 Sr2'
_chemical_name_systematic 'Sr2 Rh12 P7'
_space_group_IT_number 176
_symmetry_space_group_name_Hall '-P 6c'
_symmetry_space_group_name_H-M 'P 63/m'
_cell_angle_alpha 90
_cell_angle_beta 90
_cell_angle_gamma 120
_cell_formula_units_Z 1
_cell_length_a 9.626
_cell_length_b 9.626
_cell_length_c 3.844
_cell_volume 308.465
_citation_journal_id_ASTM ZAACAB
_cod_data_source_file Wurth_ZAACAB_2001_32.cif
_cod_data_source_block P7Rh12Sr2
_cod_original_cell_volume 308.4649
_cod_database_code 1532376

loop_
_symmetry_equiv_pos_as_xyz
x,y,z
x-y,x,z+1/2
-y,x-y,z
-x,-y,z+1/2
-x+y,-x,z
y,-x+y,z+1/2
-x,-y,-z
-x+y,-x,-z-1/2
y,-x+y,-z
x,y,-z-1/2
x-y,x,-z
-y,x-y,-z-1/2

loop_
_atom_site_label
_atom_site_type_symbol
_atom_site_fract_x
_atom_site_fract_y
_atom_site_fract_z
_atom_site_occupancy
_atom_site_U_iso_or_equiv
Sr1 Sr 0.6667 0.3333 0.25 1 0.0
Rh2 Rh 0.2574 0.1479 0.25 1 0.0
Rh1 Rh 0.0596 0.4406 0.25 1 0.0
P2 P 0 0 0.04 0.25 0.0
P1 P 0.29 0.4026 0.25 1 0.0
